data_4340165
loop_
_publ_author_name
'Gultneh, Yilma'
'Tesema, Yohannes T.'
'Yisgedu, Teshome B.'
'Butcher, Ray J.'
'Wang, Guangbin'
'Yee, Gordon T.'

_publ_section_title
;
 Studies of a dinuclear manganese complex with phenoxo and bis-acetato
 bridging in the Mn2(II,II) and Mn2(II,III) states: Coordination
 structural shifts and oxidation state control in bridged dinuclear
 complexes.
;
_journal_issue 7
_journal_name_full 'Inorganic chemistry'
_journal_page_first 3023
_journal_page_last 3033
_journal_paper_doi 10.1021/ic060039q
_journal_volume 45
_journal_year 2006
_chemical_formula_sum 'C40 H45 Cl4 Mn2 N6 O13'
_chemical_formula_weight 1069.50
_chemical_name_systematic
; 
 ? 
;
_space_group_IT_number 2
_symmetry_cell_setting triclinic
_symmetry_space_group_name_Hall '-P 1'
_symmetry_space_group_name_H-M 'P -1'
_atom_sites_solution_hydrogens geom
_atom_sites_solution_primary direct
_atom_sites_solution_secondary difmap
_audit_creation_method SHELXL-97
_cell_angle_alpha 106.08(8)
_cell_angle_beta 96.19(8)
_cell_angle_gamma 95.71(8)
_cell_formula_units_Z 2
_cell_length_a 11.16(3)
_cell_length_b 14.20(5)
_cell_length_c 16.46(6)
_cell_measurement_temperature 103(2)
_cell_volume 2469(14)
_computing_cell_refinement 'Bruker SMART'
_computing_data_collection 'Bruker SMART'
_computing_data_reduction 'Bruker SHELXTL'
_computing_molecular_graphics 'Bruker SHELXTL'
_computing_publication_material 'Bruker SHELXTL'
_computing_structure_refinement 'SHELXL-97 (Sheldrick, 1997)'
_computing_structure_solution 'SHELXS-97 (Sheldrick, 1990)'
_diffrn_ambient_temperature 103(2)
_diffrn_measured_fraction_theta_full 0.934
_diffrn_measured_fraction_theta_max 0.934
_diffrn_measurement_device_type 'CCD area detector'
_diffrn_measurement_method 'phi and omega scans'
_diffrn_radiation_monochromator graphite
_diffrn_radiation_source 'fine-focus sealed tube'
_diffrn_radiation_type MoK\a
_diffrn_radiation_wavelength 0.71073
_diffrn_reflns_av_R_equivalents 0.0216
_diffrn_reflns_av_sigmaI/netI 0.0584
_diffrn_reflns_limit_h_max 14
_diffrn_reflns_limit_h_min -14
_diffrn_reflns_limit_k_max 16
_diffrn_reflns_limit_k_min -18
_diffrn_reflns_limit_l_max 19
_diffrn_reflns_limit_l_min -21
_diffrn_reflns_number 18437
_diffrn_reflns_theta_full 28.51
_diffrn_reflns_theta_max 28.51
_diffrn_reflns_theta_min 2.11
_diffrn_standards_number 0
_exptl_absorpt_coefficient_mu 0.792
_exptl_absorpt_correction_T_max 0.928070
_exptl_absorpt_correction_T_min 0.811487
_exptl_absorpt_correction_type multi-scan
_exptl_crystal_colour 'pale brown'
_exptl_crystal_density_diffrn 1.439
_exptl_crystal_density_method 'not measured'
_exptl_crystal_description plate
_exptl_crystal_F_000 1098
_exptl_crystal_size_max 0.75
_exptl_crystal_size_mid 0.55
_exptl_crystal_size_min 0.25
_refine_diff_density_max 0.976
_refine_diff_density_min -0.709
_refine_diff_density_rms 0.071
_refine_ls_extinction_method none
_refine_ls_goodness_of_fit_ref 0.924
_refine_ls_hydrogen_treatment constr
_refine_ls_matrix_type full
_refine_ls_number_parameters 589
_refine_ls_number_reflns 11665
_refine_ls_number_restraints 0
_refine_ls_restrained_S_all 0.924
_refine_ls_R_factor_all 0.0687
_refine_ls_R_factor_gt 0.0428
_refine_ls_shift/su_max 0.001
_refine_ls_shift/su_mean 0.000
_refine_ls_structure_factor_coef Fsqd
_refine_ls_weighting_details 'calc w=1/[\s^2^(Fo^2^)+(0.0671P)^2^+0.0000P] where P=(Fo^2^+2Fc^2^)/3'
_refine_ls_weighting_scheme calc
_refine_ls_wR_factor_gt 0.1069
_refine_ls_wR_factor_ref 0.1135
_reflns_number_gt 7596
_reflns_number_total 11665
_reflns_threshold_expression I>2\s(I)
_cod_data_source_file ic060039qsi20060221_112706.cif
_cod_data_source_block complex_1ox
_cod_depositor_comments
;
The following automatic conversions were performed:

'_symmetry_cell_setting' value 'Triclinic' changed to 'triclinic'
according to
/usr/data/users/saulius/automatic-downloads/retrospective/ACS/lib/dictionaries/cif_core.dic
dictionary named 'cif_core.dic' version 2.4.2 from 2011-04-26.

Automatic conversion script
Id: cif_fix_values 2281 2013-09-26 08:29:07Z andrius 
;
_cod_original_sg_symbol_H-M P-1
_cod_database_code 4340165

loop_
_symmetry_equiv_pos_as_xyz
'x, y, z'
'-x, -y, -z'

loop_
_atom_site_label
_atom_site_type_symbol
_atom_site_fract_x
_atom_site_fract_y
_atom_site_fract_z
_atom_site_U_iso_or_equiv
_atom_site_adp_type
_atom_site_occupancy
_atom_site_symmetry_multiplicity
_atom_site_calc_flag
_atom_site_refinement_flags
Mn1 Mn 0.21716(3) 0.39510(3) 0.25062(2) 0.02060(10) Uani 1 1 d .
Mn2 Mn 0.11251(3) 0.14880(3) 0.22953(2) 0.02460(10) Uani 1 1 d .
Cl1 Cl 0.52979(7) 0.70073(6) 0.08096(5) 0.04533(19) Uani 1 1 d .
Cl2 Cl -0.16600(6) -0.30146(5) 0.40755(4) 0.02786(14) Uani 1 1 d .
Cl1A Cl 0.80851(7) 0.43074(6) 0.19271(5) 0.0499(2) Uani 1 1 d .
Cl2A Cl 0.88264(7) 0.52638(6) 0.06704(5) 0.0477(2) Uani 1 1 d .
C1AA C 0.7696(3) 0.5088(2) 0.13053(19) 0.0378(7) Uani 1 1 d .
H1BC H 0.7580 0.5737 0.1686 0.045 Uiso 1 1 calc R
H1BD H 0.6915 0.4797 0.0931 0.045 Uiso 1 1 calc R
O O 0.26468(13) 0.27345(12) 0.25860(10) 0.0222(4) Uani 1 1 d .
O11 O 0.10910(15) 0.32772(13) 0.12783(11) 0.0292(4) Uani 1 1 d .
O12 O 0.01542(16) 0.18140(13) 0.12593(12) 0.0350(4) Uani 1 1 d .
O21 O 0.07861(14) 0.39346(12) 0.31056(11) 0.0254(4) Uani 1 1 d .
O22 O 0.02930(16) 0.24318(13) 0.32349(12) 0.0349(5) Uani 1 1 d .
O1A O 0.4204(2) 0.6695(2) 0.02297(15) 0.0709(8) Uani 1 1 d .
O2A O 0.5056(3) 0.7053(3) 0.16325(16) 0.1169(15) Uani 1 1 d .
O3A O 0.6235(4) 0.6453(3) 0.0605(2) 0.1341(17) Uani 1 1 d .
O4A O 0.5756(2) 0.7943(2) 0.0744(3) 0.1058(12) Uani 1 1 d .
O1B O -0.08140(18) -0.21202(15) 0.43673(13) 0.0435(5) Uani 1 1 d .
O2B O -0.21140(18) -0.31773(15) 0.31939(12) 0.0425(5) Uani 1 1 d .
O3B O -0.10580(19) -0.38246(16) 0.41752(14) 0.0495(6) Uani 1 1 d .
O4B O -0.26653(16) -0.29162(14) 0.45629(12) 0.0384(5) Uani 1 1 d .
N1 N 0.36137(18) 0.42742(15) 0.18960(13) 0.0248(5) Uani 1 1 d .
N2 N 0.23453(18) 0.08228(15) 0.31843(13) 0.0245(4) Uani 1 1 d .
N1A N 0.32991(17) 0.48202(15) 0.37898(13) 0.0236(4) Uani 1 1 d .
N1B N 0.17748(17) 0.52535(15) 0.23286(13) 0.0242(4) Uani 1 1 d .
N1C N -0.01364(18) 0.01295(15) 0.21960(13) 0.0251(5) Uani 1 1 d .
N1D N 0.22427(18) 0.05497(16) 0.14229(13) 0.0277(5) Uani 1 1 d .
C1 C 0.3781(2) 0.24470(18) 0.25106(15) 0.0233(5) Uani 1 1 d .
C2 C 0.4472(2) 0.27182(19) 0.19328(16) 0.0267(6) Uani 1 1 d .
C3 C 0.5608(2) 0.23705(19) 0.18467(17) 0.0310(6) Uani 1 1 d .
H3A H 0.6087 0.2556 0.1458 0.037 Uiso 1 1 calc R
C4 C 0.6044(2) 0.1774(2) 0.23068(18) 0.0338(6) Uani 1 1 d .
C5 C 0.5333(2) 0.15168(19) 0.28752(17) 0.0295(6) Uani 1 1 d .
H5A H 0.5622 0.1107 0.3200 0.035 Uiso 1 1 calc R
C6 C 0.4199(2) 0.18469(18) 0.29823(16) 0.0253(5) Uani 1 1 d .
C7 C 0.3996(2) 0.33202(18) 0.13846(16) 0.0273(6) Uani 1 1 d .
H7A H 0.3289 0.2923 0.0976 0.033 Uiso 1 1 calc R
H7B H 0.4634 0.3476 0.1050 0.033 Uiso 1 1 calc R
C8 C 0.7263(2) 0.1392(2) 0.2203(2) 0.0460(8) Uani 1 1 d .
H8A H 0.7669 0.1680 0.1811 0.069 Uiso 1 1 calc R
H8B H 0.7131 0.0670 0.1972 0.069 Uiso 1 1 calc R
H8C H 0.7776 0.1581 0.2761 0.069 Uiso 1 1 calc R
C9 C 0.3455(2) 0.15440(18) 0.35957(16) 0.0263(5) Uani 1 1 d .
H9A H 0.3973 0.1249 0.3959 0.032 Uiso 1 1 calc R
H9B H 0.3204 0.2143 0.3973 0.032 Uiso 1 1 calc R
C11 C 0.0286(2) 0.25403(19) 0.09741(16) 0.0265(6) Uani 1 1 d .
C12 C -0.0595(3) 0.2532(2) 0.02082(18) 0.0383(7) Uani 1 1 d .
H12A H -0.0856 0.1848 -0.0145 0.057 Uiso 1 1 calc R
H12B H -0.0195 0.2907 -0.0129 0.057 Uiso 1 1 calc R
H12C H -0.1306 0.2834 0.0401 0.057 Uiso 1 1 calc R
C21 C 0.0165(2) 0.33139(18) 0.33854(16) 0.0246(5) Uani 1 1 d .
C22 C -0.0752(3) 0.3726(2) 0.39408(19) 0.0367(7) Uani 1 1 d .
H22A H -0.1514 0.3268 0.3778 0.055 Uiso 1 1 calc R
H22B H -0.0903 0.4367 0.3868 0.055 Uiso 1 1 calc R
H22C H -0.0439 0.3810 0.4540 0.055 Uiso 1 1 calc R
C1A C 0.4739(2) 0.48800(19) 0.24704(16) 0.0282(6) Uani 1 1 d .
H1AA H 0.5314 0.5061 0.2103 0.034 Uiso 1 1 calc R
H1AB H 0.5132 0.4451 0.2771 0.034 Uiso 1 1 calc R
C2A C 0.4570(2) 0.58176(19) 0.31348(16) 0.0285(6) Uani 1 1 d .
H2AA H 0.5363 0.6246 0.3325 0.034 Uiso 1 1 calc R
H2AB H 0.4007 0.6177 0.2866 0.034 Uiso 1 1 calc R
C3A C 0.4077(2) 0.56466(18) 0.39054(16) 0.0247(5) Uani 1 1 d .
C4A C 0.4464(2) 0.62983(19) 0.47093(17) 0.0284(6) Uani 1 1 d .
H4AA H 0.5010 0.6881 0.4777 0.034 Uiso 1 1 calc R
C5A C 0.4052(2) 0.6096(2) 0.54110(17) 0.0322(6) Uani 1 1 d .
H5AA H 0.4292 0.6546 0.5965 0.039 Uiso 1 1 calc R
C6A C 0.3291(2) 0.52349(19) 0.52997(17) 0.0282(6) Uani 1 1 d .
H6AA H 0.3014 0.5068 0.5774 0.034 Uiso 1 1 calc R
C7A C 0.2940(2) 0.46237(19) 0.44858(16) 0.0262(5) Uani 1 1 d .
H7AA H 0.2414 0.4028 0.4409 0.031 Uiso 1 1 calc R
C1B C 0.3119(2) 0.48035(19) 0.12912(16) 0.0267(6) Uani 1 1 d .
H1BA H 0.2645 0.4319 0.0776 0.032 Uiso 1 1 calc R
H1BB H 0.3798 0.5165 0.1111 0.032 Uiso 1 1 calc R
C2B C 0.2317(2) 0.55165(18) 0.17209(16) 0.0259(5) Uani 1 1 d .
C3B C 0.2118(2) 0.63709(19) 0.15130(17) 0.0306(6) Uani 1 1 d .
H3BA H 0.2497 0.6543 0.1075 0.037 Uiso 1 1 calc R
C4B C 0.1357(3) 0.6970(2) 0.19541(19) 0.0365(7) Uani 1 1 d .
H4BA H 0.1208 0.7562 0.1821 0.044 Uiso 1 1 calc R
C5B C 0.0812(3) 0.6706(2) 0.2592(2) 0.0399(7) Uani 1 1 d .
H5BA H 0.0296 0.7117 0.2905 0.048 Uiso 1 1 calc R
C6B C 0.1032(2) 0.58382(18) 0.27633(17) 0.0292(6) Uani 1 1 d .
H6BA H 0.0655 0.5648 0.3195 0.035 Uiso 1 1 calc R
C1C C 0.1724(2) 0.0577(2) 0.38763(17) 0.0339(6) Uani 1 1 d .
H1CA H 0.2004 0.1112 0.4415 0.041 Uiso 1 1 calc R
H1CB H 0.1989 -0.0039 0.3958 0.041 Uiso 1 1 calc R
C2C C 0.0338(2) 0.0441(2) 0.37227(17) 0.0339(6) Uani 1 1 d .
H2CA H 0.0032 0.0174 0.4168 0.041 Uiso 1 1 calc R
H2CB H 0.0068 0.1099 0.3795 0.041 Uiso 1 1 calc R
C3C C -0.0239(2) -0.0222(2) 0.28695(17) 0.0301(6) Uani 1 1 d .
C4C C -0.0903(3) -0.1148(2) 0.27661(19) 0.0358(6) Uani 1 1 d .
H4CA H -0.0969 -0.1390 0.3245 0.043 Uiso 1 1 calc R
C5C C -0.1453(3) -0.1699(2) 0.1978(2) 0.0430(7) Uani 1 1 d .
H5CA H -0.1901 -0.2328 0.1903 0.052 Uiso 1 1 calc R
C6C C -0.1363(2) -0.1349(2) 0.12970(19) 0.0377(7) Uani 1 1 d .
H6CA H -0.1744 -0.1726 0.0742 0.045 Uiso 1 1 calc R
C7C C -0.0699(2) -0.04251(19) 0.14304(17) 0.0305(6) Uani 1 1 d .
H7CA H -0.0642 -0.0176 0.0954 0.037 Uiso 1 1 calc R
C1D C 0.2679(2) -0.00999(19) 0.26307(16) 0.0295(6) Uani 1 1 d .
H1DA H 0.2033 -0.0651 0.2582 0.035 Uiso 1 1 calc R
H1DB H 0.3441 -0.0247 0.2909 0.035 Uiso 1 1 calc R
C2D C 0.2857(2) -0.00607(19) 0.17500(17) 0.0294(6) Uani 1 1 d .
C3D C 0.3603(3) -0.0657(2) 0.12868(18) 0.0403(7) Uani 1 1 d .
H3DA H 0.4018 -0.1092 0.1526 0.048 Uiso 1 1 calc R
C4D C 0.3738(3) -0.0615(2) 0.04765(18) 0.0425(8) Uani 1 1 d .
H4DA H 0.4240 -0.1023 0.0146 0.051 Uiso 1 1 calc R
C5D C 0.3125(3) 0.0039(2) 0.01484(19) 0.0467(8) Uani 1 1 d .
H5DA H 0.3213 0.0098 -0.0404 0.056 Uiso 1 1 calc R
C6D C 0.2389(2) 0.0594(2) 0.06467(17) 0.0357(7) Uani 1 1 d .
H6DA H 0.1963 0.1034 0.0422 0.043 Uiso 1 1 calc R

loop_
_atom_site_aniso_label
_atom_site_aniso_U_11
_atom_site_aniso_U_22
_atom_site_aniso_U_33
_atom_site_aniso_U_23
_atom_site_aniso_U_13
_atom_site_aniso_U_12
Mn1 0.01741(17) 0.01926(19) 0.0253(2) 0.00573(15) 0.00481(14) 0.00372(14)
Mn2 0.02163(19) 0.0194(2) 0.0322(2) 0.00791(16) -0.00098(15) 0.00418(15)
Cl1 0.0480(4) 0.0500(5) 0.0429(4) 0.0170(4) 0.0183(3) 0.0064(4)
Cl2 0.0318(3) 0.0274(3) 0.0280(3) 0.0114(3) 0.0092(3) 0.0057(3)
Cl1A 0.0559(5) 0.0446(5) 0.0551(5) 0.0239(4) 0.0098(4) 0.0061(4)
Cl2A 0.0398(4) 0.0588(5) 0.0481(5) 0.0218(4) 0.0099(3) 0.0010(4)
C1AA 0.0367(15) 0.0391(17) 0.0399(17) 0.0143(13) 0.0075(13) 0.0064(13)
O 0.0180(8) 0.0224(9) 0.0266(9) 0.0061(7) 0.0049(7) 0.0058(7)
O11 0.0295(9) 0.0272(10) 0.0301(10) 0.0098(8) -0.0007(8) 0.0009(8)
O12 0.0296(10) 0.0292(11) 0.0472(12) 0.0194(9) -0.0079(8) -0.0014(8)
O21 0.0194(8) 0.0229(9) 0.0358(10) 0.0103(8) 0.0067(7) 0.0044(7)
O22 0.0351(10) 0.0202(10) 0.0543(13) 0.0120(9) 0.0202(9) 0.0077(8)
O1A 0.0583(15) 0.106(2) 0.0442(14) 0.0230(14) 0.0102(12) -0.0167(15)
O2A 0.089(2) 0.207(4) 0.0298(14) 0.0231(18) 0.0055(14) -0.064(2)
O3A 0.186(4) 0.161(4) 0.070(2) 0.018(2) 0.012(2) 0.139(3)
O4A 0.0556(17) 0.0655(19) 0.205(4) 0.064(2) 0.002(2) -0.0064(14)
O1B 0.0473(12) 0.0391(12) 0.0403(12) 0.0113(10) 0.0052(9) -0.0108(10)
O2B 0.0534(12) 0.0460(13) 0.0269(10) 0.0099(9) 0.0047(9) 0.0035(10)
O3B 0.0534(13) 0.0438(13) 0.0652(15) 0.0293(11) 0.0167(11) 0.0248(10)
O4B 0.0368(10) 0.0427(12) 0.0401(12) 0.0135(9) 0.0191(9) 0.0070(9)
N1 0.0230(10) 0.0240(11) 0.0278(11) 0.0061(9) 0.0069(8) 0.0055(8)
N2 0.0255(10) 0.0214(11) 0.0259(11) 0.0057(9) 0.0009(8) 0.0058(8)
N1A 0.0193(10) 0.0217(11) 0.0301(12) 0.0086(9) 0.0038(8) 0.0012(8)
N1B 0.0228(10) 0.0223(11) 0.0280(11) 0.0081(9) 0.0056(9) 0.0017(8)
N1C 0.0253(10) 0.0227(11) 0.0299(12) 0.0105(9) 0.0053(9) 0.0055(9)
N1D 0.0275(11) 0.0270(12) 0.0272(12) 0.0075(9) -0.0020(9) 0.0044(9)
C1 0.0158(10) 0.0213(13) 0.0286(13) -0.0002(10) 0.0025(9) 0.0048(9)
C2 0.0231(12) 0.0257(14) 0.0281(14) 0.0009(11) 0.0056(10) 0.0060(10)
C3 0.0210(12) 0.0307(15) 0.0364(15) -0.0004(12) 0.0098(11) 0.0043(11)
C4 0.0194(12) 0.0327(15) 0.0416(16) -0.0028(12) 0.0021(11) 0.0091(11)
C5 0.0234(12) 0.0275(14) 0.0325(15) 0.0010(11) -0.0029(11) 0.0087(11)
C6 0.0197(11) 0.0226(13) 0.0265(13) -0.0024(10) -0.0027(10) 0.0029(10)
C7 0.0269(13) 0.0266(14) 0.0265(13) 0.0026(11) 0.0077(10) 0.0055(11)
C8 0.0279(14) 0.052(2) 0.053(2) 0.0017(15) 0.0060(13) 0.0173(14)
C9 0.0249(12) 0.0242(13) 0.0255(13) 0.0029(10) -0.0041(10) 0.0045(10)
C11 0.0237(12) 0.0261(14) 0.0288(14) 0.0050(11) 0.0043(10) 0.0074(11)
C12 0.0414(16) 0.0361(17) 0.0338(16) 0.0108(13) -0.0094(13) 0.0035(13)
C21 0.0198(11) 0.0259(14) 0.0281(13) 0.0079(11) 0.0037(10) 0.0033(10)
C22 0.0390(15) 0.0336(16) 0.0443(17) 0.0144(13) 0.0215(13) 0.0112(12)
C1A 0.0222(12) 0.0295(14) 0.0314(14) 0.0061(11) 0.0083(10) -0.0003(10)
C2A 0.0218(12) 0.0258(14) 0.0361(15) 0.0079(11) 0.0040(11) -0.0024(10)
C3A 0.0181(11) 0.0228(13) 0.0336(14) 0.0081(11) 0.0025(10) 0.0057(10)
C4A 0.0227(12) 0.0221(13) 0.0369(15) 0.0048(11) 0.0005(11) 0.0011(10)
C5A 0.0299(13) 0.0334(16) 0.0291(14) 0.0029(12) -0.0014(11) 0.0077(12)
C6A 0.0254(12) 0.0315(15) 0.0291(14) 0.0101(12) 0.0036(10) 0.0069(11)
C7A 0.0228(12) 0.0239(13) 0.0321(14) 0.0090(11) 0.0025(10) 0.0032(10)
C1B 0.0266(12) 0.0275(14) 0.0273(14) 0.0087(11) 0.0075(10) 0.0032(10)
C2B 0.0227(12) 0.0230(13) 0.0301(14) 0.0063(11) 0.0035(10) -0.0005(10)
C3B 0.0324(14) 0.0255(14) 0.0345(15) 0.0107(12) 0.0063(11) -0.0004(11)
C4B 0.0420(16) 0.0238(14) 0.0490(18) 0.0164(13) 0.0125(13) 0.0058(12)
C5B 0.0443(16) 0.0282(15) 0.0539(19) 0.0146(14) 0.0200(14) 0.0147(13)
C6B 0.0313(13) 0.0237(14) 0.0368(15) 0.0111(11) 0.0148(12) 0.0062(11)
C1C 0.0371(15) 0.0318(15) 0.0327(15) 0.0090(12) 0.0047(12) 0.0051(12)
C2C 0.0378(15) 0.0333(16) 0.0328(15) 0.0127(12) 0.0082(12) 0.0033(12)
C3C 0.0352(14) 0.0280(14) 0.0291(14) 0.0090(11) 0.0053(11) 0.0103(11)
C4C 0.0427(16) 0.0321(16) 0.0416(17) 0.0227(13) 0.0126(13) 0.0064(13)
C5C 0.0413(17) 0.0358(17) 0.055(2) 0.0214(15) 0.0035(15) -0.0019(13)
C6C 0.0310(14) 0.0360(17) 0.0433(17) 0.0139(14) -0.0040(12) -0.0053(12)
C7C 0.0271(13) 0.0302(15) 0.0355(15) 0.0154(12) -0.0022(11) 0.0007(11)
C1D 0.0384(14) 0.0214(13) 0.0283(14) 0.0064(11) 0.0007(11) 0.0090(11)
C2D 0.0253(13) 0.0272(14) 0.0327(15) 0.0053(11) -0.0012(11) 0.0044(11)
C3D 0.0391(16) 0.0408(18) 0.0370(17) 0.0033(13) -0.0004(13) 0.0164(13)
C4D 0.0409(16) 0.0477(19) 0.0333(16) -0.0016(14) 0.0038(13) 0.0189(14)
C5D 0.0482(18) 0.060(2) 0.0288(16) 0.0068(15) 0.0068(13) 0.0104(16)
C6D 0.0308(14) 0.0406(17) 0.0312(15) 0.0046(13) -0.0023(11) 0.0075(12)

loop_
_atom_type_symbol
_atom_type_description
_atom_type_scat_dispersion_real
_atom_type_scat_dispersion_imag
_atom_type_scat_source
C C 0.0033 0.0016 'International Tables Vol C Tables 4.2.6.8 and 6.1.1.4'
H H 0.0000 0.0000 'International Tables Vol C Tables 4.2.6.8 and 6.1.1.4'
N N 0.0061 0.0033 'International Tables Vol C Tables 4.2.6.8 and 6.1.1.4'
O O 0.0106 0.0060 'International Tables Vol C Tables 4.2.6.8 and 6.1.1.4'
Cl Cl 0.1484 0.1585 'International Tables Vol C Tables 4.2.6.8 and 6.1.1.4'
Mn Mn 0.3368 0.7283 'International Tables Vol C Tables 4.2.6.8 and 6.1.1.4'

loop_
_geom_angle_atom_site_label_1
_geom_angle_atom_site_label_2
_geom_angle_atom_site_label_3
_geom_angle
O Mn1 O21 97.52(14)
O Mn1 N1B 174.17(8)
O21 Mn1 N1B 88.13(14)
O Mn1 N1 94.15(16)
O21 Mn1 N1 168.02(9)
N1B Mn1 N1 80.28(16)
O Mn1 O11 92.92(18)
O21 Mn1 O11 93.0(3)
N1B Mn1 O11 85.31(19)
N1 Mn1 O11 89.1(3)
O Mn1 N1A 92.78(19)
O21 Mn1 N1A 87.4(2)
N1B Mn1 N1A 88.9(2)
N1 Mn1 N1A 89.3(3)
O11 Mn1 N1A 174.17(7)
O12 Mn2 O22 94.9(3)
O12 Mn2 N1C 94.91(19)
O22 Mn2 N1C 95.1(2)
O12 Mn2 O 97.06(19)
O22 Mn2 O 86.3(2)
N1C Mn2 O 167.78(7)
O12 Mn2 N1D 91.3(3)
O22 Mn2 N1D 172.25(8)
N1C Mn2 N1D 89.1(2)
O Mn2 N1D 88.2(2)
O12 Mn2 N2 166.08(8)
O22 Mn2 N2 98.8(3)
N1C Mn2 N2 81.4(2)
O Mn2 N2 86.4(2)
N1D Mn2 N2 75.3(3)
O3A Cl1 O2A 110.6(3)
O3A Cl1 O4A 103.1(3)
O2A Cl1 O4A 112.0(3)
O3A Cl1 O1A 115.4(3)
O2A Cl1 O1A 109.6(3)
O4A Cl1 O1A 106.0(2)
O3B Cl2 O2B 109.84(16)
O3B Cl2 O1B 109.4(3)
O2B Cl2 O1B 108.96(16)
O3B Cl2 O4B 110.14(18)
O2B Cl2 O4B 109.0(2)
O1B Cl2 O4B 109.5(2)
Cl1A C1AA Cl2A 111.8(2)
Cl1A C1AA H1BC 109.3
Cl2A C1AA H1BC 109.3
Cl1A C1AA H1BD 109.3
Cl2A C1AA H1BD 109.3
H1BC C1AA H1BD 107.9
C1 O Mn1 126.40(16)
C1 O Mn2 114.7(3)
Mn1 O Mn2 115.0(2)
C11 O11 Mn1 134.84(19)
C11 O12 Mn2 131.5(2)
C21 O21 Mn1 137.03(19)
C21 O22 Mn2 132.2(2)
C1B N1 C7 108.7(3)
C1B N1 C1A 110.8(3)
C7 N1 C1A 107.0(3)
C1B N1 Mn1 105.2(2)
C7 N1 Mn1 109.2(2)
C1A N1 Mn1 115.8(3)
C1D N2 C9 110.6(3)
C1D N2 C1C 108.5(3)
C9 N2 C1C 108.0(3)
C1D N2 Mn2 106.6(3)
C9 N2 Mn2 109.3(3)
C1C N2 Mn2 113.8(3)
C7A N1A C3A 117.9(2)
C7A N1A Mn1 116.3(3)
C3A N1A Mn1 123.8(2)
C2B N1B C6B 120.0(3)
C2B N1B Mn1 114.58(19)
C6B N1B Mn1 125.4(2)
C7C N1C C3C 118.0(3)
C7C N1C Mn2 119.5(2)
C3C N1C Mn2 122.0(2)
C6D N1D C2D 118.6(3)
C6D N1D Mn2 125.3(2)
C2D N1D Mn2 116.0(3)
O C1 C6 119.1(2)
O C1 C2 120.1(3)
C6 C1 C2 120.7(3)
C1 C2 C3 118.4(3)
C1 C2 C7 121.0(3)
C3 C2 C7 120.6(3)
C4 C3 C2 122.2(3)
C4 C3 H3A 118.9
C2 C3 H3A 118.9
C3 C4 C5 118.0(3)
C3 C4 C8 121.9(3)
C5 C4 C8 120.1(3)
C4 C5 C6 121.8(3)
C4 C5 H5A 119.1
C6 C5 H5A 119.1
C1 C6 C5 119.0(3)
C1 C6 C9 120.9(3)
C5 C6 C9 120.1(3)
C2 C7 N1 112.8(3)
C2 C7 H7A 109.0
N1 C7 H7A 109.0
C2 C7 H7B 109.0
N1 C7 H7B 109.0
H7A C7 H7B 107.8
C4 C8 H8A 109.5
C4 C8 H8B 109.5
H8A C8 H8B 109.5
C4 C8 H8C 109.5
H8A C8 H8C 109.5
H8B C8 H8C 109.5
N2 C9 C6 114.5(3)
N2 C9 H9A 108.6
C6 C9 H9A 108.6
N2 C9 H9B 108.6
C6 C9 H9B 108.6
H9A C9 H9B 107.6
O12 C11 O11 125.0(3)
O12 C11 C12 117.3(3)
O11 C11 C12 117.7(3)
C11 C12 H12A 109.5
C11 C12 H12B 109.5
H12A C12 H12B 109.5
C11 C12 H12C 109.5
H12A C12 H12C 109.5
H12B C12 H12C 109.5
O22 C21 O21 124.3(3)
O22 C21 C22 120.0(2)
O21 C21 C22 115.7(3)
C21 C22 H22A 109.5
C21 C22 H22B 109.5
H22A C22 H22B 109.5
C21 C22 H22C 109.5
H22A C22 H22C 109.5
H22B C22 H22C 109.5
N1 C1A C2A 117.4(3)
N1 C1A H1AA 108.0
C2A C1A H1AA 108.0
N1 C1A H1AB 108.0
C2A C1A H1AB 108.0
H1AA C1A H1AB 107.2
C3A C2A C1A 114.1(3)
C3A C2A H2AA 108.7
C1A C2A H2AA 108.7
C3A C2A H2AB 108.7
C1A C2A H2AB 108.7
H2AA C2A H2AB 107.6
N1A C3A C4A 121.5(3)
N1A C3A C2A 117.8(2)
C4A C3A C2A 120.6(3)
C5A C4A C3A 119.5(3)
C5A C4A H4AA 120.2
C3A C4A H4AA 120.2
C6A C5A C4A 119.2(3)
C6A C5A H5AA 120.4
C4A C5A H5AA 120.4
C7A C6A C5A 118.2(3)
C7A C6A H6AA 120.9
C5A C6A H6AA 120.9
N1A C7A C6A 123.6(3)
N1A C7A H7AA 118.2
C6A C7A H7AA 118.2
N1 C1B C2B 109.6(3)
N1 C1B H1BA 109.8
C2B C1B H1BA 109.8
N1 C1B H1BB 109.8
C2B C1B H1BB 109.8
H1BA C1B H1BB 108.2
N1B C2B C3B 121.5(2)
N1B C2B C1B 114.5(3)
C3B C2B C1B 124.0(3)
C2B C3B C4B 118.8(3)
C2B C3B H3BA 120.6
C4B C3B H3BA 120.6
C3B C4B C5B 119.8(3)
C3B C4B H4BA 120.1
C5B C4B H4BA 120.1
C6B C5B C4B 118.9(3)
C6B C5B H5BA 120.6
C4B C5B H5BA 120.6
N1B C6B C5B 121.1(3)
N1B C6B H6BA 119.4
C5B C6B H6BA 119.4
N2 C1C C2C 115.8(3)
N2 C1C H1CA 108.3
C2C C1C H1CA 108.3
N2 C1C H1CB 108.3
C2C C1C H1CB 108.3
H1CA C1C H1CB 107.4
C3C C2C C1C 115.6(2)
C3C C2C H2CA 108.4
C1C C2C H2CA 108.4
C3C C2C H2CB 108.4
C1C C2C H2CB 108.4
H2CA C2C H2CB 107.4
N1C C3C C4C 120.9(3)
N1C C3C C2C 116.6(3)
C4C C3C C2C 122.4(3)
C5C C4C C3C 119.7(3)
C5C C4C H4CA 120.2
C3C C4C H4CA 120.2
C6C C5C C4C 119.9(4)
C6C C5C H5CA 120.0
C4C C5C H5CA 120.0
C5C C6C C7C 118.4(3)
C5C C6C H6CA 120.8
C7C C6C H6CA 120.8
N1C C7C C6C 123.1(3)
N1C C7C H7CA 118.4
C6C C7C H7CA 118.4
N2 C1D C2D 114.2(3)
N2 C1D H1DA 108.7
C2D C1D H1DA 108.7
N2 C1D H1DB 108.7
C2D C1D H1DB 108.7
H1DA C1D H1DB 107.6
N1D C2D C3D 121.6(3)
N1D C2D C1D 117.8(2)
C3D C2D C1D 120.6(3)
C4D C3D C2D 119.3(3)
C4D C3D H3DA 120.3
C2D C3D H3DA 120.3
C3D C4D C5D 118.9(3)
C3D C4D H4DA 120.6
C5D C4D H4DA 120.6
C6D C5D C4D 118.0(4)
C6D C5D H5DA 121.0
C4D C5D H5DA 121.0
N1D C6D C5D 123.5(3)
N1D C6D H6DA 118.2
C5D C6D H6DA 118.2

loop_
_geom_bond_atom_site_label_1
_geom_bond_atom_site_label_2
_geom_bond_distance
Mn1 O 1.891(6)
Mn1 O21 1.923(5)
Mn1 N1B 2.035(7)
Mn1 N1 2.065(5)
Mn1 O11 2.151(6)
Mn1 N1A 2.290(7)
Mn2 O12 2.106(6)
Mn2 O22 2.112(5)
Mn2 N1C 2.228(6)
Mn2 O 2.237(6)
Mn2 N1D 2.247(5)
Mn2 N2 2.341(5)
Cl1 O3A 1.385(4)
Cl1 O2A 1.395(5)
Cl1 O4A 1.413(5)
Cl1 O1A 1.415(4)
Cl2 O3B 1.427(4)
Cl2 O2B 1.431(5)
Cl2 O1B 1.436(4)
Cl2 O4B 1.444(4)
Cl1A C1AA 1.759(5)
Cl2A C1AA 1.764(5)
C1AA H1BC 0.9900
C1AA H1BD 0.9900
O C1 1.376(4)
O11 C11 1.256(4)
O12 C11 1.249(5)
O21 C21 1.281(4)
O22 C21 1.234(5)
N1 C1B 1.497(5)
N1 C7 1.512(5)
N1 C1A 1.513(5)
N2 C1D 1.482(5)
N2 C9 1.491(5)
N2 C1C 1.497(5)
N1A C7A 1.343(5)
N1A C3A 1.344(5)
N1B C2B 1.341(5)
N1B C6B 1.350(4)
N1C C7C 1.335(5)
N1C C3C 1.347(5)
N1D C6D 1.323(6)
N1D C2D 1.345(4)
C1 C6 1.383(5)
C1 C2 1.396(5)
C2 C3 1.413(5)
C2 C7 1.497(5)
C3 C4 1.374(5)
C3 H3A 0.9500
C4 C5 1.389(5)
C4 C8 1.523(5)
C5 C6 1.405(5)
C5 H5A 0.9500
C6 C9 1.498(5)
C7 H7A 0.9900
C7 H7B 0.9900
C8 H8A 0.9800
C8 H8B 0.9800
C8 H8C 0.9800
C9 H9A 0.9900
C9 H9B 0.9900
C11 C12 1.509(5)
C12 H12A 0.9800
C12 H12B 0.9800
C12 H12C 0.9800
C21 C22 1.500(5)
C22 H22A 0.9800
C22 H22B 0.9800
C22 H22C 0.9800
C1A C2A 1.515(5)
C1A H1AA 0.9900
C1A H1AB 0.9900
C2A C3A 1.505(6)
C2A H2AA 0.9900
C2A H2AB 0.9900
C3A C4A 1.383(5)
C4A C5A 1.379(5)
C4A H4AA 0.9500
C5A C6A 1.373(5)
C5A H5AA 0.9500
C6A C7A 1.370(5)
C6A H6AA 0.9500
C7A H7AA 0.9500
C1B C2B 1.499(5)
C1B H1BA 0.9900
C1B H1BB 0.9900
C2B C3B 1.381(5)
C3B C4B 1.381(5)
C3B H3BA 0.9500
C4B C5B 1.387(5)
C4B H4BA 0.9500
C5B C6B 1.378(6)
C5B H5BA 0.9500
C6B H6BA 0.9500
C1C C2C 1.524(6)
C1C H1CA 0.9900
C1C H1CB 0.9900
C2C C3C 1.492(6)
C2C H2CA 0.9900
C2C H2CB 0.9900
C3C C4C 1.401(6)
C4C C5C 1.357(6)
C4C H4CA 0.9500
C5C C6C 1.355(6)
C5C H5CA 0.9500
C6C C7C 1.389(6)
C6C H6CA 0.9500
C7C H7CA 0.9500
C1D C2D 1.500(6)
C1D H1DA 0.9900
C1D H1DB 0.9900
C2D C3D 1.382(5)
C3D C4D 1.375(6)
C3D H3DA 0.9500
C4D C5D 1.395(5)
C4D H4DA 0.9500
C5D C6D 1.372(5)
C5D H5DA 0.9500
C6D H6DA 0.9500

loop_
_geom_hbond_atom_site_label_D
_geom_hbond_atom_site_label_H
_geom_hbond_atom_site_label_A
_geom_hbond_distance_DH
_geom_hbond_distance_HA
_geom_hbond_distance_DA
_geom_hbond_angle_DHA
C4C H4CA O1B 0.95 2.35 3.294(10) 169.6
C3B H3BA O1A 0.95 2.50 3.388(9) 155.1

loop_
_geom_torsion_atom_site_label_1
_geom_torsion_atom_site_label_2
_geom_torsion_atom_site_label_3
_geom_torsion_atom_site_label_4
_geom_torsion
O21 Mn1 O C1 -158.82(19)
N1B Mn1 O C1 35.5(8)
N1 Mn1 O C1 18.44(19)
O11 Mn1 O C1 107.7(3)
N1A Mn1 O C1 -71.1(3)
O21 Mn1 O Mn2 44.95(19)
N1B Mn1 O Mn2 -120.7(8)
N1 Mn1 O Mn2 -137.80(19)
O11 Mn1 O Mn2 -48.50(13)
N1A Mn1 O Mn2 132.70(13)
O12 Mn2 O C1 -118.9(2)
O22 Mn2 O C1 146.67(19)
N1C Mn2 O C1 49.6(4)
N1D Mn2 O C1 -27.80(18)
N2 Mn2 O C1 47.6(2)
O12 Mn2 O Mn1 40.23(12)
O22 Mn2 O Mn1 -54.2(2)
N1C Mn2 O Mn1 -151.3(3)
N1D Mn2 O Mn1 131.3(2)
N2 Mn2 O Mn1 -153.30(11)
O Mn1 O11 C11 49.5(3)
O21 Mn1 O11 C11 -48.2(2)
N1B Mn1 O11 C11 -136.1(3)
N1 Mn1 O11 C11 143.6(2)
N1A Mn1 O11 C11 -142.4(6)
O22 Mn2 O12 C11 78.1(3)
N1C Mn2 O12 C11 173.7(2)
O Mn2 O12 C11 -8.8(2)
N1D Mn2 O12 C11 -97.2(3)
N2 Mn2 O12 C11 -112.6(4)
O Mn1 O21 C21 -10.1(2)
N1B Mn1 O21 C21 168.5(2)
N1 Mn1 O21 C21 -176.8(3)
O11 Mn1 O21 C21 83.3(3)
N1A Mn1 O21 C21 -102.5(3)
O12 Mn2 O22 C21 -52.6(3)
N1C Mn2 O22 C21 -148.0(3)
O Mn2 O22 C21 44.2(3)
N1D Mn2 O22 C21 89.7(6)
N2 Mn2 O22 C21 130.0(3)
O Mn1 N1 C1B 145.40(16)
O21 Mn1 N1 C1B -47.8(5)
N1B Mn1 N1 C1B -32.87(16)
O11 Mn1 N1 C1B 52.5(2)
N1A Mn1 N1 C1B -121.9(3)
O Mn1 N1 C7 28.9(2)
O21 Mn1 N1 C7 -164.3(3)
N1B Mn1 N1 C7 -149.4(2)
O11 Mn1 N1 C7 -63.98(18)
N1A Mn1 N1 C7 121.62(18)
O Mn1 N1 C1A -91.9(2)
O21 Mn1 N1 C1A 74.9(5)
N1B Mn1 N1 C1A 89.8(2)
O11 Mn1 N1 C1A 175.20(17)
N1A Mn1 N1 C1A 0.80(17)
O12 Mn2 N2 C1D -8.4(4)
O22 Mn2 N2 C1D 160.88(16)
N1C Mn2 N2 C1D 67.0(2)
O Mn2 N2 C1D -113.4(2)
N1D Mn2 N2 C1D -24.30(17)
O12 Mn2 N2 C9 111.2(4)
O22 Mn2 N2 C9 -79.6(2)
N1C Mn2 N2 C9 -173.45(15)
O Mn2 N2 C9 6.13(14)
N1D Mn2 N2 C9 95.2(2)
O12 Mn2 N2 C1C -128.0(3)
O22 Mn2 N2 C1C 41.2(2)
N1C Mn2 N2 C1C -52.6(2)
O Mn2 N2 C1C 126.9(2)
N1D Mn2 N2 C1C -143.9(2)
O Mn1 N1A C7A -66.2(2)
O21 Mn1 N1A C7A 31.25(19)
N1B Mn1 N1A C7A 119.4(2)
N1 Mn1 N1A C7A -160.28(18)
O11 Mn1 N1A C7A 125.7(6)
O Mn1 N1A C3A 130.3(2)
O21 Mn1 N1A C3A -132.3(2)
N1B Mn1 N1A C3A -44.2(2)
N1 Mn1 N1A C3A 36.14(19)
O11 Mn1 N1A C3A -37.9(7)
O Mn1 N1B C2B 2.4(9)
O21 Mn1 N1B C2B -163.40(18)
N1 Mn1 N1B C2B 19.67(17)
O11 Mn1 N1B C2B -70.2(3)
N1A Mn1 N1B C2B 109.2(3)
O Mn1 N1B C6B -177.8(7)
O21 Mn1 N1B C6B 16.4(2)
N1 Mn1 N1B C6B -160.5(2)
O11 Mn1 N1B C6B 109.6(3)
N1A Mn1 N1B C6B -71.0(3)
O12 Mn2 N1C C7C 32.6(2)
O22 Mn2 N1C C7C 128.0(2)
O Mn2 N1C C7C -135.8(3)
N1D Mn2 N1C C7C -58.6(2)
N2 Mn2 N1C C7C -133.9(2)
O12 Mn2 N1C C3C -155.8(2)
O22 Mn2 N1C C3C -60.4(3)
O Mn2 N1C C3C 35.7(4)
N1D Mn2 N1C C3C 113.0(3)
N2 Mn2 N1C C3C 37.7(2)
O12 Mn2 N1D C6D 19.7(2)
O22 Mn2 N1D C6D -122.7(6)
N1C Mn2 N1D C6D 114.6(3)
O Mn2 N1D C6D -77.3(3)
N2 Mn2 N1D C6D -164.1(2)
O12 Mn2 N1D C2D -164.22(19)
O22 Mn2 N1D C2D 53.4(7)
N1C Mn2 N1D C2D -69.3(2)
O Mn2 N1D C2D 98.8(3)
N2 Mn2 N1D C2D 12.00(18)
Mn1 O C1 C6 147.0(2)
Mn2 O C1 C6 -56.7(3)
Mn1 O C1 C2 -36.2(3)
Mn2 O C1 C2 120.1(3)
O C1 C2 C3 -177.2(2)
C6 C1 C2 C3 -0.4(4)
O C1 C2 C7 -0.2(3)
C6 C1 C2 C7 176.5(2)
C1 C2 C3 C4 0.5(4)
C7 C2 C3 C4 -176.5(2)
C2 C3 C4 C5 -0.4(4)
C2 C3 C4 C8 179.3(2)
C3 C4 C5 C6 0.2(4)
C8 C4 C5 C6 -179.4(2)
O C1 C6 C5 177.1(2)
C2 C1 C6 C5 0.3(4)
O C1 C6 C9 -2.5(3)
C2 C1 C6 C9 -179.3(2)
C4 C5 C6 C1 -0.2(4)
C4 C5 C6 C9 179.4(2)
C1 C2 C7 N1 54.7(3)
C3 C2 C7 N1 -128.4(3)
C1B N1 C7 C2 -178.27(19)
C1A N1 C7 C2 62.1(3)
Mn1 N1 C7 C2 -64.0(3)
C1D N2 C9 C6 60.0(3)
C1C N2 C9 C6 178.6(2)
Mn2 N2 C9 C6 -57.1(3)
C1 C6 C9 N2 70.9(4)
C5 C6 C9 N2 -108.7(3)
Mn2 O12 C11 O11 -0.1(4)
Mn2 O12 C11 C12 -179.77(17)
Mn1 O11 C11 O12 -23.3(4)
Mn1 O11 C11 C12 156.33(19)
Mn2 O22 C21 O21 -17.7(4)
Mn2 O22 C21 C22 163.34(19)
Mn1 O21 C21 O22 -7.9(4)
Mn1 O21 C21 C22 171.15(18)
C1B N1 C1A C2A 69.5(3)
C7 N1 C1A C2A -172.2(2)
Mn1 N1 C1A C2A -50.2(3)
N1 C1A C2A C3A 77.3(3)
C7A N1A C3A C4A -2.4(3)
Mn1 N1A C3A C4A 160.90(19)
C7A N1A C3A C2A 174.4(2)
Mn1 N1A C3A C2A -22.3(3)
C1A C2A C3A N1A -33.0(3)
C1A C2A C3A C4A 143.9(3)
N1A C3A C4A C5A 0.4(4)
C2A C3A C4A C5A -176.3(2)
C3A C4A C5A C6A 1.9(4)
C4A C5A C6A C7A -2.0(4)
C3A N1A C7A C6A 2.3(3)
Mn1 N1A C7A C6A -162.30(19)
C5A C6A C7A N1A -0.1(4)
C7 N1 C1B C2B 158.5(2)
C1A N1 C1B C2B -84.3(3)
Mn1 N1 C1B C2B 41.6(2)
C6B N1B C2B C3B -1.2(4)
Mn1 N1B C2B C3B 178.6(2)
C6B N1B C2B C1B 179.8(2)
Mn1 N1B C2B C1B -0.3(3)
N1 C1B C2B N1B -28.4(3)
N1 C1B C2B C3B 152.6(3)
N1B C2B C3B C4B 1.0(4)
C1B C2B C3B C4B 179.9(2)
C2B C3B C4B C5B 0.0(4)
C3B C4B C5B C6B -0.9(4)
C2B N1B C6B C5B 0.3(4)
Mn1 N1B C6B C5B -179.5(2)
C4B C5B C6B N1B 0.7(4)
C1D N2 C1C C2C -97.7(3)
C9 N2 C1C C2C 142.4(3)
Mn2 N2 C1C C2C 20.9(3)
N2 C1C C2C C3C 48.7(4)
C7C N1C C3C C4C 0.8(3)
Mn2 N1C C3C C4C -170.88(18)
C7C N1C C3C C2C -176.5(2)
Mn2 N1C C3C C2C 11.8(3)
C1C C2C C3C N1C -71.8(3)
C1C C2C C3C C4C 111.0(3)
N1C C3C C4C C5C -0.1(4)
C2C C3C C4C C5C 177.0(3)
C3C C4C C5C C6C -0.3(4)
C4C C5C C6C C7C 0.1(4)
C3C N1C C7C C6C -1.1(4)
Mn2 N1C C7C C6C 170.8(2)
C5C C6C C7C N1C 0.7(4)
C9 N2 C1D C2D -84.1(3)
C1C N2 C1D C2D 157.6(2)
Mn2 N2 C1D C2D 34.6(3)
C6D N1D C2D C3D -1.9(4)
Mn2 N1D C2D C3D -178.3(2)
C6D N1D C2D C1D 180.0(2)
Mn2 N1D C2D C1D 3.6(3)
N2 C1D C2D N1D -27.5(3)
N2 C1D C2D C3D 154.3(3)
N1D C2D C3D C4D 1.1(4)
C1D C2D C3D C4D 179.2(3)
C2D C3D C4D C5D 0.6(5)
C3D C4D C5D C6D -1.5(5)
C2D N1D C6D C5D 1.0(4)
Mn2 N1D C6D C5D 176.9(2)
C4D C5D C6D N1D 0.8(5)
